data_7026360
loop_
_publ_author_name
'Lytwak, Lauren A.'
'Stanley, Julie M.'
'Mej\'ia, Michelle L'
'Holliday, Bradley J.'

_publ_section_title
;
 Synthesis, characterization, and photophysical properties of a
 thiophene-functionalized bis(pyrazolyl) pyridine (BPP) tricarbonyl
 rhenium(I) complex.
;
_journal_issue 33
_journal_name_full 'Dalton transactions (Cambridge, England : 2003)'
_journal_page_first 7692
_journal_page_last 7699
_journal_paper_doi 10.1039/c0dt00357c
_journal_volume 39
_journal_year 2010
_chemical_formula_moiety 'C21 H17 N5 S2, Re, Br, 3 C O'
_chemical_formula_sum 'C24 H17 Br N5 O3 Re S2'
_chemical_formula_weight 753.66
_chemical_name_systematic
;
?
;
_space_group_IT_number 14
_symmetry_cell_setting monoclinic
_symmetry_space_group_name_Hall '-P 2yn'
_symmetry_space_group_name_H-M 'P 1 21/n 1'
_atom_sites_solution_hydrogens geom
_atom_sites_solution_primary direct
_atom_sites_solution_secondary difmap
_audit_creation_method SHELXL-97
_cell_angle_alpha 90.00
_cell_angle_beta 102.493(2)
_cell_angle_gamma 90.00
_cell_formula_units_Z 4
_cell_length_a 14.664(2)
_cell_length_b 9.8970(10)
_cell_length_c 17.330(2)
_cell_measurement_reflns_used 19278
_cell_measurement_temperature 100(2)
_cell_measurement_theta_max 27.5
_cell_measurement_theta_min 2.0
_cell_volume 2455.5(5)
_computing_cell_refinement 'CrystalClear (Rigaku Inc., 2008)'
_computing_data_collection 'CrystalClear (Rigaku Inc., 2008)'
_computing_data_reduction 'CrystalClear (Rigaku Inc., 2008)'
_computing_molecular_graphics 'XP SHELXTL/PC, Siemens Analytical'
_computing_structure_refinement 'XL SHELXTL/PC, Siemens Analytical'
_computing_structure_solution
;

SIR97 - Altomare A., Burla M.C., Camalli M., Cascarano G.L., Giacovazzo C.,
Guagliardi A., Moliterni A.G.G., Polidori G.,Spagna R.
;
_diffrn_ambient_temperature 100(2)
_diffrn_measured_fraction_theta_full 0.951
_diffrn_measured_fraction_theta_max 0.951
_diffrn_measurement_device_type 'Rigaku AFC-12 with Saturn 724+ CCD'
_diffrn_measurement_method \w-scans
_diffrn_radiation_monochromator graphite
_diffrn_radiation_source 'fine-focus sealed tube'
_diffrn_radiation_type MoK\a
_diffrn_radiation_wavelength 0.71070
_diffrn_reflns_av_R_equivalents 0.0000
_diffrn_reflns_av_sigmaI/netI 0.0089
_diffrn_reflns_limit_h_max 19
_diffrn_reflns_limit_h_min -19
_diffrn_reflns_limit_k_max 12
_diffrn_reflns_limit_k_min -12
_diffrn_reflns_limit_l_max 22
_diffrn_reflns_limit_l_min -22
_diffrn_reflns_number 22033
_diffrn_reflns_theta_full 27.50
_diffrn_reflns_theta_max 27.50
_diffrn_reflns_theta_min 4.60
_exptl_absorpt_coefficient_mu 6.784
_exptl_absorpt_correction_T_max 1.00
_exptl_absorpt_correction_T_min 0.385
_exptl_absorpt_correction_type multi-scan
_exptl_absorpt_process_details
;
Abscor. T. Higashi (2001). The Rigaku Corporation. Tokyo, Japan.
;
_exptl_crystal_colour prisms
_exptl_crystal_density_diffrn 2.039
_exptl_crystal_density_method 'not measured'
_exptl_crystal_description yellow
_exptl_crystal_F_000 1448
_refine_diff_density_max 3.192
_refine_diff_density_min -2.645
_refine_diff_density_rms 0.308
_refine_ls_extinction_method none
_refine_ls_goodness_of_fit_ref 1.843
_refine_ls_hydrogen_treatment constr
_refine_ls_matrix_type full
_refine_ls_number_parameters 326
_refine_ls_number_reflns 22036
_refine_ls_number_restraints 0
_refine_ls_restrained_S_all 1.843
_refine_ls_R_factor_all 0.0654
_refine_ls_R_factor_gt 0.0603
_refine_ls_shift/su_max 0.002
_refine_ls_shift/su_mean 0.000
_refine_ls_structure_factor_coef Fsqd
_refine_ls_weighting_details 'calc w=1/[\s^2^(Fo^2^)+(0.0703P)^2^+14.6569P] where P=(Fo^2^+2Fc^2^)/3'
_refine_ls_weighting_scheme calc
_refine_ls_wR_factor_gt 0.1840
_refine_ls_wR_factor_ref 0.1896
_reflns_number_gt 20518
_reflns_number_total 22036
_reflns_threshold_expression >2sigma(I)
_cod_data_source_file c0dt00357c.txt
_cod_data_source_block shelxl
_cod_depositor_comments
;
The following automatic conversions were performed:

'_symmetry_cell_setting' value 'Monoclinic' changed to 'monoclinic'
according to /home/saulius/struct/CIF-dictionaries/cif_core.dic
dictionary named 'cif_core.dic' version 2.4.2 from 2011-04-26.

Automatic conversion script
Id: cif_fix_values 1891 2012-01-12 08:04:46Z andrius 
;
_cod_original_sg_symbol_H-M P21/n
_cod_database_code 7026360

loop_
_symmetry_equiv_pos_as_xyz
'x, y, z'
'-x+1/2, y+1/2, -z+1/2'
'-x, -y, -z'
'x-1/2, -y-1/2, z-1/2'

loop_
_atom_site_label
_atom_site_type_symbol
_atom_site_fract_x
_atom_site_fract_y
_atom_site_fract_z
_atom_site_U_iso_or_equiv
_atom_site_adp_type
_atom_site_occupancy
_atom_site_symmetry_multiplicity
_atom_site_calc_flag
_atom_site_refinement_flags
Re1 Re -0.033379(15) -0.07429(2) 0.747913(13) 0.01745(8) Uani 1 1 d .
Br1 Br 0.06161(4) -0.22269(6) 0.66756(3) 0.02367(14) Uani 1 1 d .
S1 S 0.37352(13) -0.0116(2) 1.04639(11) 0.0372(4) Uani 1 1 d .
S2 S -0.40090(11) -0.02452(19) 0.46436(11) 0.0316(4) Uani 1 1 d .
O1 O -0.1417(3) 0.1081(5) 0.8388(3) 0.0324(11) Uani 1 1 d .
O2 O 0.1060(3) -0.1485(4) 0.9023(3) 0.0284(10) Uani 1 1 d .
O3 O -0.1462(3) -0.3138(5) 0.7878(3) 0.0276(10) Uani 1 1 d .
N1 N 0.1289(3) 0.1534(5) 0.9518(3) 0.0228(11) Uani 1 1 d .
N2 N 0.0841(3) 0.1665(5) 0.8756(3) 0.0211(10) Uani 1 1 d .
N3 N 0.0475(3) 0.0958(5) 0.7071(3) 0.0161(9) Uani 1 1 d .
N4 N -0.1110(3) -0.0185(5) 0.6334(3) 0.0203(10) Uani 1 1 d .
N5 N -0.1947(3) -0.0539(5) 0.5858(3) 0.0194(10) Uani 1 1 d .
C1 C 0.4133(5) 0.0265(8) 1.1437(4) 0.0368(16) Uani 1 1 d .
H1 H 0.4661 -0.0161 1.1760 0.044 Uiso 1 1 calc R
C2 C 0.3625(4) 0.1237(8) 1.1711(4) 0.0301(14) Uani 1 1 d .
H2 H 0.3754 0.1575 1.2237 0.036 Uiso 1 1 calc R
C3 C 0.2876(5) 0.1674(7) 1.1096(4) 0.0290(14) Uani 1 1 d .
H3 H 0.2434 0.2336 1.1172 0.035 Uiso 1 1 calc R
C4 C 0.2848(4) 0.1047(7) 1.0375(4) 0.0237(13) Uani 1 1 d .
C5 C 0.2210(4) 0.1246(6) 0.9608(3) 0.0208(12) Uani 1 1 d .
C6 C 0.2369(4) 0.1201(6) 0.8847(3) 0.0204(12) Uani 1 1 d .
H6 H 0.2947 0.1045 0.8699 0.025 Uiso 1 1 calc R
C7 C 0.1509(4) 0.1429(6) 0.8350(3) 0.0206(12) Uani 1 1 d .
C8 C 0.1260(4) 0.1557(6) 0.7473(3) 0.0189(11) Uani 1 1 d .
C9 C 0.1821(4) 0.2336(6) 0.7089(4) 0.0236(13) Uani 1 1 d .
H9 H 0.2390 0.2704 0.7381 0.028 Uiso 1 1 calc R
C10 C 0.1556(4) 0.2573(6) 0.6293(4) 0.0231(13) Uani 1 1 d .
H10 H 0.1945 0.3081 0.6028 0.028 Uiso 1 1 calc R
C11 C 0.0720(4) 0.2066(6) 0.5884(3) 0.0204(12) Uani 1 1 d .
H11 H 0.0503 0.2269 0.5339 0.024 Uiso 1 1 calc R
C12 C 0.0192(4) 0.1246(6) 0.6279(3) 0.0191(11) Uani 1 1 d .
C13 C -0.0697(4) 0.0666(6) 0.5891(3) 0.0175(11) Uani 1 1 d .
C14 C -0.1267(4) 0.0827(6) 0.5145(4) 0.0195(12) Uani 1 1 d .
H14 H -0.1132 0.1353 0.4724 0.023 Uiso 1 1 calc R
C15 C -0.2073(4) 0.0076(6) 0.5127(4) 0.0233(13) Uani 1 1 d .
C16 C -0.2883(4) -0.0020(6) 0.4511(4) 0.0225(12) Uani 1 1 d .
C17 C -0.2928(4) 0.0151(7) 0.3690(4) 0.0265(13) Uani 1 1 d .
H17 H -0.2393 0.0309 0.3476 0.032 Uiso 1 1 calc R
C18 C -0.3806(5) 0.0067(7) 0.3241(4) 0.0329(15) Uani 1 1 d .
H18 H -0.3940 0.0140 0.2682 0.039 Uiso 1 1 calc R
C19 C -0.4484(5) -0.0132(7) 0.3664(4) 0.0333(15) Uani 1 1 d .
H19 H -0.5134 -0.0198 0.3438 0.040 Uiso 1 1 calc R
C20 C -0.2524(5) -0.1559(7) 0.6124(4) 0.0319(15) Uani 1 1 d .
H20A H -0.2252 -0.1797 0.6674 0.048 Uiso 1 1 calc R
H20B H -0.2554 -0.2365 0.5791 0.048 Uiso 1 1 calc R
H20C H -0.3155 -0.1201 0.6086 0.048 Uiso 1 1 calc R
C21 C 0.0740(5) 0.1638(7) 1.0125(4) 0.0303(15) Uani 1 1 d .
H21A H 0.0089 0.1846 0.9876 0.045 Uiso 1 1 calc R
H21B H 0.0995 0.2359 1.0497 0.045 Uiso 1 1 calc R
H21C H 0.0767 0.0778 1.0410 0.045 Uiso 1 1 calc R
C22 C -0.1040(4) -0.2238(6) 0.7717(3) 0.0200(12) Uani 1 1 d .
C23 C 0.0530(4) -0.1164(6) 0.8430(3) 0.0189(11) Uani 1 1 d .
C24 C -0.1007(4) 0.0429(7) 0.8039(3) 0.0245(13) Uani 1 1 d .

loop_
_atom_site_aniso_label
_atom_site_aniso_U_11
_atom_site_aniso_U_22
_atom_site_aniso_U_33
_atom_site_aniso_U_23
_atom_site_aniso_U_13
_atom_site_aniso_U_12
Re1 0.01830(12) 0.01790(14) 0.01831(12) 0.00289(8) 0.00868(8) 0.00070(8)
Br1 0.0263(3) 0.0231(3) 0.0252(3) 0.0024(2) 0.0135(2) 0.0036(2)
S1 0.0363(9) 0.0364(11) 0.0354(9) -0.0104(8) 0.0003(7) 0.0099(8)
S2 0.0210(7) 0.0341(10) 0.0396(9) -0.0010(8) 0.0063(7) -0.0021(7)
O1 0.035(2) 0.027(3) 0.042(3) -0.001(2) 0.022(2) 0.007(2)
O2 0.033(2) 0.021(2) 0.032(2) -0.0011(19) 0.011(2) -0.0059(19)
O3 0.027(2) 0.025(2) 0.035(2) 0.005(2) 0.0162(19) -0.0011(19)
N1 0.024(2) 0.024(3) 0.022(2) -0.006(2) 0.009(2) 0.000(2)
N2 0.023(2) 0.023(3) 0.016(2) 0.001(2) 0.0034(18) -0.001(2)
N3 0.021(2) 0.014(2) 0.016(2) 0.0030(18) 0.0096(18) 0.0038(18)
N4 0.014(2) 0.029(3) 0.019(2) -0.001(2) 0.0047(18) -0.003(2)
N5 0.024(2) 0.025(3) 0.007(2) 0.0026(18) -0.0008(17) -0.0007(19)
C1 0.042(4) 0.039(4) 0.027(3) 0.005(3) 0.001(3) 0.003(3)
C2 0.026(3) 0.040(4) 0.025(3) 0.002(3) 0.006(2) -0.006(3)
C3 0.037(3) 0.029(4) 0.024(3) -0.004(3) 0.013(3) -0.001(3)
C4 0.023(3) 0.023(3) 0.025(3) 0.001(2) 0.004(2) -0.001(2)
C5 0.027(3) 0.014(3) 0.024(3) 0.004(2) 0.010(2) -0.004(2)
C6 0.023(3) 0.017(3) 0.021(3) 0.001(2) 0.007(2) -0.003(2)
C7 0.019(3) 0.023(3) 0.022(3) 0.001(2) 0.008(2) -0.006(2)
C8 0.020(3) 0.018(3) 0.021(3) 0.001(2) 0.009(2) -0.001(2)
C9 0.022(3) 0.025(3) 0.025(3) -0.001(3) 0.007(2) -0.004(2)
C10 0.027(3) 0.021(3) 0.025(3) 0.004(3) 0.014(3) 0.000(2)
C11 0.024(3) 0.021(3) 0.018(3) 0.002(2) 0.009(2) -0.001(2)
C12 0.018(3) 0.015(3) 0.027(3) 0.002(2) 0.011(2) -0.001(2)
C13 0.019(3) 0.015(3) 0.021(3) 0.003(2) 0.010(2) 0.003(2)
C14 0.022(3) 0.015(3) 0.024(3) 0.003(2) 0.011(2) 0.001(2)
C15 0.024(3) 0.022(3) 0.025(3) 0.001(3) 0.010(2) 0.002(2)
C16 0.023(3) 0.023(3) 0.021(3) -0.001(2) 0.004(2) 0.003(2)
C17 0.029(3) 0.029(4) 0.022(3) 0.010(3) 0.005(2) 0.008(3)
C18 0.040(4) 0.024(4) 0.030(3) -0.003(3) -0.004(3) -0.007(3)
C19 0.029(3) 0.021(4) 0.041(4) 0.000(3) -0.011(3) -0.005(3)
C20 0.037(3) 0.026(4) 0.033(3) 0.010(3) 0.008(3) -0.014(3)
C21 0.041(4) 0.033(4) 0.023(3) 0.005(3) 0.020(3) 0.008(3)
C22 0.021(3) 0.021(3) 0.019(3) 0.005(2) 0.008(2) 0.006(2)
C23 0.021(3) 0.014(3) 0.023(3) -0.001(2) 0.009(2) -0.001(2)
C24 0.025(3) 0.031(4) 0.019(3) 0.000(3) 0.008(2) -0.004(3)

loop_
_atom_type_symbol
_atom_type_description
_atom_type_scat_dispersion_real
_atom_type_scat_dispersion_imag
_atom_type_scat_source
C C 0.0033 0.0016 'International Tables Vol C Tables 4.2.6.8 and 6.1.1.4'
H H 0.0000 0.0000 'International Tables Vol C Tables 4.2.6.8 and 6.1.1.4'
N N 0.0061 0.0033 'International Tables Vol C Tables 4.2.6.8 and 6.1.1.4'
O O 0.0106 0.0060 'International Tables Vol C Tables 4.2.6.8 and 6.1.1.4'
S S 0.1246 0.1234 'International Tables Vol C Tables 4.2.6.8 and 6.1.1.4'
Br Br -0.2901 2.4595 'International Tables Vol C Tables 4.2.6.8 and 6.1.1.4'
Re Re -1.0185 7.2310 'International Tables Vol C Tables 4.2.6.8 and 6.1.1.4'

loop_
_geom_angle_atom_site_label_1
_geom_angle_atom_site_label_2
_geom_angle_atom_site_label_3
_geom_angle
C23 Re1 C22 86.2(2)
C23 Re1 C24 90.8(3)
C22 Re1 C24 89.8(2)
C23 Re1 N4 170.6(2)
C22 Re1 N4 101.3(2)
C24 Re1 N4 94.9(2)
C23 Re1 N3 98.0(2)
C22 Re1 N3 174.3(2)
C24 Re1 N3 94.0(2)
N4 Re1 N3 74.14(18)
C23 Re1 Br1 90.38(17)
C22 Re1 Br1 93.20(16)
C24 Re1 Br1 176.81(19)
N4 Re1 Br1 83.62(13)
N3 Re1 Br1 82.87(11)
C1 S1 C4 91.8(3)
C19 S2 C16 93.2(3)
N2 N1 C5 113.3(4)
N2 N1 C21 118.2(5)
C5 N1 C21 128.4(5)
C7 N2 N1 103.9(4)
C8 N3 C12 117.7(5)
C8 N3 Re1 127.8(4)
C12 N3 Re1 113.7(4)
C13 N4 N5 105.5(5)
C13 N4 Re1 118.0(4)
N5 N4 Re1 136.3(4)
N4 N5 C15 111.4(5)
N4 N5 C20 119.6(5)
C15 N5 C20 128.7(5)
C2 C1 S1 113.9(5)
C2 C1 H1 123.1
S1 C1 H1 123.1
C1 C2 C3 110.2(6)
C1 C2 H2 124.9
C3 C2 H2 124.9
C4 C3 C2 113.9(6)
C4 C3 H3 123.0
C2 C3 H3 123.0
C3 C4 C5 130.2(6)
C3 C4 S1 110.2(5)
C5 C4 S1 119.7(5)
N1 C5 C6 105.3(5)
N1 C5 C4 124.0(5)
C6 C5 C4 130.7(5)
C7 C6 C5 105.6(5)
C7 C6 H6 127.2
C5 C6 H6 127.2
N2 C7 C6 111.8(5)
N2 C7 C8 118.3(5)
C6 C7 C8 129.6(5)
N3 C8 C9 121.5(5)
N3 C8 C7 118.9(5)
C9 C8 C7 119.6(5)
C10 C9 C8 120.4(6)
C10 C9 H9 119.8
C8 C9 H9 119.8
C11 C10 C9 119.1(5)
C11 C10 H10 120.5
C9 C10 H10 120.5
C10 C11 C12 119.1(5)
C10 C11 H11 120.4
C12 C11 H11 120.4
N3 C12 C11 122.0(5)
N3 C12 C13 115.3(5)
C11 C12 C13 122.7(5)
N4 C13 C14 110.1(5)
N4 C13 C12 116.6(5)
C14 C13 C12 133.3(5)
C13 C14 C15 107.2(5)
C13 C14 H14 126.4
C15 C14 H14 126.4
N5 C15 C14 105.8(5)
N5 C15 C16 125.8(5)
C14 C15 C16 128.4(6)
C15 C16 C17 126.6(5)
C15 C16 S2 125.2(4)
C17 C16 S2 108.0(5)
C18 C17 C16 113.5(6)
C18 C17 H17 123.2
C16 C17 H17 123.2
C17 C18 C19 114.3(6)
C17 C18 H18 122.8
C19 C18 H18 122.8
C18 C19 S2 110.9(5)
C18 C19 H19 124.6
S2 C19 H19 124.6
N5 C20 H20A 109.5
N5 C20 H20B 109.5
H20A C20 H20B 109.5
N5 C20 H20C 109.5
H20A C20 H20C 109.5
H20B C20 H20C 109.5
N1 C21 H21A 109.5
N1 C21 H21B 109.5
H21A C21 H21B 109.5
N1 C21 H21C 109.5
H21A C21 H21C 109.5
H21B C21 H21C 109.5
O3 C22 Re1 178.6(5)
O2 C23 Re1 177.2(5)
O1 C24 Re1 177.2(6)

loop_
_geom_bond_atom_site_label_1
_geom_bond_atom_site_label_2
_geom_bond_distance
Re1 C23 1.895(6)
Re1 C22 1.902(6)
Re1 C24 1.917(6)
Re1 N4 2.135(5)
Re1 N3 2.259(4)
Re1 Br1 2.6222(6)
S1 C1 1.704(7)
S1 C4 1.719(6)
S2 C19 1.694(7)
S2 C16 1.730(6)
O1 C24 1.141(7)
O2 C23 1.190(7)
O3 C22 1.153(7)
N1 N2 1.347(7)
N1 C5 1.356(7)
N1 C21 1.460(7)
N2 C7 1.343(7)
N3 C8 1.348(7)
N3 C12 1.375(7)
N4 C13 1.366(7)
N4 N5 1.369(6)
N5 C15 1.381(7)
N5 C20 1.454(7)
C1 C2 1.363(10)
C1 H1 0.9500
C2 C3 1.423(9)
C2 H2 0.9500
C3 C4 1.388(9)
C3 H3 0.9500
C4 C5 1.463(9)
C5 C6 1.389(8)
C6 C7 1.383(8)
C6 H6 0.9500
C7 C8 1.491(8)
C8 C9 1.397(7)
C9 C10 1.370(8)
C9 H9 0.9500
C10 C11 1.371(8)
C10 H10 0.9500
C11 C12 1.399(7)
C11 H11 0.9500
C12 C13 1.450(8)
C13 C14 1.390(8)
C14 C15 1.391(8)
C14 H14 0.9500
C15 C16 1.418(9)
C16 C17 1.420(8)
C17 C18 1.355(9)
C17 H17 0.9500
C18 C19 1.371(9)
C18 H18 0.9500
C19 H19 0.9500
C20 H20A 0.9800
C20 H20B 0.9800
C20 H20C 0.9800
C21 H21A 0.9800
C21 H21B 0.9800
C21 H21C 0.9800
